data_1573701
_journal_paper_doi 10.1039/D4DT03495C
_chemical_formula_moiety 'C58 H104 Mg2 N4 Ni O2 P2'
_chemical_formula_sum 'C58 H104 Mg2 N4 Ni O2 P2'
_chemical_formula_weight 1058.72
_space_group_crystal_system monoclinic
_space_group_IT_number 15
_space_group_name_Hall '-C 2yc'
_space_group_name_H-M_alt 'C 1 2/c 1'
_atom_sites_solution_hydrogens mixed
_atom_sites_solution_primary iterative
_audit_creation_date 2024-11-19
_audit_creation_method
;
Olex2 1.5
(compiled 2024.02.16 svn.r378c4104 for OlexSys, GUI svn.r6928)
;
_audit_update_record
;
2024-12-06 deposited with the CCDC.	2025-01-15 downloaded from the CCDC.
;
_cell_angle_alpha 90
_cell_angle_beta 95.476(2)
_cell_angle_gamma 90
_cell_formula_units_Z 4
_cell_length_a 19.0876(12)
_cell_length_b 11.5755(8)
_cell_length_c 28.1191(18)
_cell_measurement_reflns_used 9945
_cell_measurement_temperature 296.15
_cell_measurement_theta_max 23.97
_cell_measurement_theta_min 2.22
_cell_volume 6184.5(7)
_computing_cell_refinement 'SAINT v8.37A (Bruker, 2015)'
_computing_data_reduction 'SAINT v8.37A (Bruker, 2015)'
_computing_molecular_graphics 'Olex2 1.5 (Dolomanov et al., 2009)'
_computing_publication_material 'Olex2 1.5 (Dolomanov et al., 2009)'
_computing_structure_refinement 'SHELXL 2018/3 (Sheldrick, 2015)'
_computing_structure_solution 'olex2.solve 1.5 (Bourhis et al., 2015)'
_diffrn_ambient_temperature 296.15
_diffrn_measured_fraction_theta_full 0.999
_diffrn_measured_fraction_theta_max 0.997
_diffrn_measurement_device_type 'Bruker APEX-II CCD'
_diffrn_measurement_method '\f and \w scans'
_diffrn_radiation_type MoK\a
_diffrn_radiation_wavelength 0.71073
_diffrn_reflns_av_R_equivalents 0.1517
_diffrn_reflns_av_unetI/netI 0.1120
_diffrn_reflns_Laue_measured_fraction_full 0.999
_diffrn_reflns_Laue_measured_fraction_max 0.997
_diffrn_reflns_limit_h_max 24
_diffrn_reflns_limit_h_min -24
_diffrn_reflns_limit_k_max 15
_diffrn_reflns_limit_k_min -15
_diffrn_reflns_limit_l_max 36
_diffrn_reflns_limit_l_min -36
_diffrn_reflns_number 64867
_diffrn_reflns_point_group_measured_fraction_full 0.999
_diffrn_reflns_point_group_measured_fraction_max 0.997
_diffrn_reflns_theta_full 25.242
_diffrn_reflns_theta_max 27.593
_diffrn_reflns_theta_min 2.219
_diffrn_source_current 1.0
_diffrn_source_power 0.05
_diffrn_source_voltage 50.0
_diffrn_standards_number 0
_exptl_absorpt_coefficient_mu 0.427
_exptl_absorpt_correction_T_max 0.7456
_exptl_absorpt_correction_T_min 0.6646
_exptl_absorpt_correction_type multi-scan
_exptl_absorpt_process_details
;
SADABS-2014/5 (Bruker,2014/5) was used for absorption correction.
wR2(int) was 0.1521 before and 0.0723 after correction.
The Ratio of minimum to maximum transmission is 0.8914.
The \l/2 correction factor is Not present.
;
_exptl_crystal_colour 'metallic light colourless'
_exptl_crystal_colour_lustre metallic
_exptl_crystal_colour_modifier light
_exptl_crystal_colour_primary colourless
_exptl_crystal_density_diffrn 1.137
_exptl_crystal_description block
_exptl_crystal_F_000 2312
_exptl_crystal_size_max 0.3
_exptl_crystal_size_mid 0.25
_exptl_crystal_size_min 0.2
_refine_diff_density_max 0.892
_refine_diff_density_min -0.427
_refine_diff_density_rms 0.066
_refine_ls_extinction_method none
_refine_ls_goodness_of_fit_ref 1.023
_refine_ls_hydrogen_treatment mixed
_refine_ls_matrix_type full
_refine_ls_number_parameters 340
_refine_ls_number_reflns 7154
_refine_ls_number_restraints 2
_refine_ls_restrained_S_all 1.023
_refine_ls_R_factor_all 0.1410
_refine_ls_R_factor_gt 0.0585
_refine_ls_shift/su_max 0.000
_refine_ls_shift/su_mean 0.000
_refine_ls_structure_factor_coef Fsqd
_refine_ls_weighting_details 'w=1/[\s^2^(Fo^2^)+(0.0564P)^2^+4.9194P] where P=(Fo^2^+2Fc^2^)/3'
_refine_ls_weighting_scheme calc
_refine_ls_wR_factor_gt 0.1145
_refine_ls_wR_factor_ref 0.1375
_reflns_Friedel_coverage 0.000
_reflns_number_gt 3961
_reflns_number_total 7154
_reflns_threshold_expression 'I > 2\s(I)'
_cod_data_source_file d4dt03495c2.cif
_cod_data_source_block b201116d_0m_a
_cod_database_code 1573701
_shelx_shelxl_version_number 2018/3
_shelx_space_group_comment
;
The symmetry employed for this shelxl refinement is uniquely defined
by the following loop, which should always be used as a source of
symmetry information in preference to the above space-group names.
They are only intended as comments.
;
_shelx_estimated_absorpt_t_max 0.920
_shelx_estimated_absorpt_t_min 0.883
_olex2_refinement_description
;
1. Fixed Uiso
 At 1.2 times of:
  All C(H) groups, All C(H,H) groups
 At 1.5 times of:
  All C(H,H,H) groups
2. Restrained distances
 C8-C9
 1.54 with sigma of 0.02
3. Rigid bond restraints
 C8, C9
 with sigma for 1-2 distances of 0.001 and sigma for 1-3 distances of 0.002
4.a Ternary CH refined with riding coordinates:
 C11(H11), C23(H23), C20(H20), C8(H8)
4.b Secondary CH2 refined with riding coordinates:
 C27(H27A,H27B), C26(H26A,H26B), C28(H28A,H28B), C29(H29A,H29B)
4.c Aromatic/amide H refined with riding coordinates:
 C18(H18), C16(H16), C17(H17)
4.d Idealised Me refined as rotating group:
 C7(H7A,H7B,H7C), C5(H5A,H5B,H5C), C6(H6A,H6B,H6C), C13(H13A,H13B,H13C),
 C12(H12A,H12B,H12C), C10(H10A,H10B,H10C), C21(H21A,H21B,H21C), C22(H22A,H22B,
 H22C), C25(H25A,H25B,H25C), C9(H9A,H9B,H9C), C24(H24A,H24B,H24C)
;
_olex2_submission_special_instructions 'No special instructions were received'

loop_
_space_group_symop_operation_xyz
'x, y, z'
'-x, y, -z+1/2'
'x+1/2, y+1/2, z'
'-x+1/2, y+1/2, -z+1/2'
'-x, -y, -z'
'x, -y, z-1/2'
'-x+1/2, -y+1/2, -z'
'x+1/2, -y+1/2, z-1/2'

loop_
_atom_site_label
_atom_site_type_symbol
_atom_site_fract_x
_atom_site_fract_y
_atom_site_fract_z
_atom_site_U_iso_or_equiv
_atom_site_adp_type
_atom_site_occupancy
_atom_site_site_symmetry_order
_atom_site_calc_flag
_atom_site_refinement_flags_posn
_atom_site_refinement_flags_adp
_atom_site_refinement_flags_occupancy
_atom_site_disorder_assembly
_atom_site_disorder_group
Ni1 Ni 0.250000 0.750000 0.500000 0.02558(16) Uani 1 2 d S . P . .
P1 P 0.47947(4) 0.81068(8) 0.38945(3) 0.0341(2) Uani 1 1 d . . . . .
Mg1 Mg 0.30214(5) 0.76743(8) 0.42287(3) 0.0248(2) Uani 1 1 d . . . . .
O1 O 0.26315(10) 0.92517(18) 0.39791(7) 0.0363(5) Uani 1 1 d . . . . .
N1 N 0.39574(11) 0.7543(2) 0.38678(8) 0.0259(5) Uani 1 1 d . . . . .
N2 N 0.30092(11) 0.64867(19) 0.36626(7) 0.0236(5) Uani 1 1 d . . . . .
C15 C 0.19459(15) 0.5732(3) 0.32224(10) 0.0288(7) Uani 1 1 d . . . . .
C14 C 0.25701(14) 0.5541(2) 0.35179(9) 0.0248(7) Uani 1 1 d . . . . .
C3 C 0.36718(13) 0.6708(2) 0.35787(9) 0.0237(6) Uani 1 1 d . . . . .
C19 C 0.27070(15) 0.4437(3) 0.37169(10) 0.0308(7) Uani 1 1 d . . . . .
C4 C 0.40619(15) 0.6155(3) 0.31722(10) 0.0310(7) Uani 1 1 d . . . . .
C18 C 0.22316(18) 0.3552(3) 0.35998(11) 0.0416(8) Uani 1 1 d . . . . .
H18 H 0.232021 0.282321 0.373085 0.050 Uiso 1 1 calc R U . . .
C11 C 0.51012(15) 0.7839(3) 0.45343(10) 0.0346(8) Uani 1 1 d . . . . .
H11 H 0.482225 0.831705 0.473351 0.042 Uiso 1 1 calc R U . . .
C2 C 0.31339(16) 0.8054(4) 0.55222(11) 0.0338(8) Uani 1 1 d . . . . .
C23 C 0.17576(15) 0.6930(3) 0.30325(11) 0.0372(8) Uani 1 1 d . . . . .
H23 H 0.201337 0.748521 0.324757 0.045 Uiso 1 1 calc R U . . .
C7 C 0.36436(16) 0.5217(3) 0.28845(11) 0.0414(8) Uani 1 1 d . . . . .
H7A H 0.357421 0.456913 0.308803 0.062 Uiso 1 1 calc R U . . .
H7B H 0.389953 0.497270 0.262444 0.062 Uiso 1 1 calc R U . . .
H7C H 0.319488 0.552106 0.276087 0.062 Uiso 1 1 calc R U . . .
C1 C 0.34465(17) 0.8105(4) 0.50641(11) 0.0377(8) Uani 1 1 d . . . . .
C16 C 0.14940(16) 0.4810(3) 0.31116(11) 0.0390(8) Uani 1 1 d . . . . .
H16 H 0.108695 0.492821 0.290813 0.047 Uiso 1 1 calc R U . . .
C20 C 0.33390(17) 0.4211(3) 0.40723(11) 0.0405(8) Uani 1 1 d . . . . .
H20 H 0.367933 0.482983 0.403429 0.049 Uiso 1 1 calc R U . . .
C27 C 0.25822(18) 0.9772(3) 0.35148(11) 0.0434(9) Uani 1 1 d . . . . .
H27A H 0.268324 0.921057 0.327461 0.052 Uiso 1 1 calc R U . . .
H27B H 0.291181 1.040843 0.350740 0.052 Uiso 1 1 calc R U . . .
C17 C 0.16357(17) 0.3722(3) 0.32968(11) 0.0429(8) Uani 1 1 d . . . . .
H17 H 0.133016 0.311194 0.321672 0.051 Uiso 1 1 calc R U . . .
C5 C 0.47600(16) 0.5609(3) 0.33606(12) 0.0465(9) Uani 1 1 d . . . . .
H5A H 0.507560 0.619924 0.349063 0.070 Uiso 1 1 calc R U . . .
H5B H 0.496275 0.522358 0.310425 0.070 Uiso 1 1 calc R U . . .
H5C H 0.468154 0.505952 0.360580 0.070 Uiso 1 1 calc R U . . .
C6 C 0.41848(17) 0.7141(3) 0.28174(11) 0.0432(9) Uani 1 1 d . . . . .
H6A H 0.374731 0.752722 0.272654 0.065 Uiso 1 1 calc R U . . .
H6B H 0.436662 0.682453 0.253859 0.065 Uiso 1 1 calc R U . . .
H6C H 0.451663 0.768330 0.296731 0.065 Uiso 1 1 calc R U . . .
C13 C 0.50051(17) 0.6578(3) 0.46641(11) 0.0452(9) Uani 1 1 d . . . . .
H13A H 0.452036 0.636489 0.459309 0.068 Uiso 1 1 calc R U . . .
H13B H 0.513994 0.647029 0.499883 0.068 Uiso 1 1 calc R U . . .
H13C H 0.529411 0.610342 0.448235 0.068 Uiso 1 1 calc R U . . .
C8 C 0.45654(19) 0.9690(3) 0.39082(13) 0.0564(10) Uani 1 1 d D U . . .
H8 H 0.413304 0.976091 0.406800 0.068 Uiso 1 1 calc R U . . .
C12 C 0.58772(16) 0.8182(3) 0.46318(12) 0.0472(9) Uani 1 1 d . . . . .
H12A H 0.615768 0.770687 0.444405 0.071 Uiso 1 1 calc R U . . .
H12B H 0.602668 0.807570 0.496465 0.071 Uiso 1 1 calc R U . . .
H12C H 0.593343 0.897817 0.454772 0.071 Uiso 1 1 calc R U . . .
C26 C 0.2205(2) 0.9977(3) 0.42560(12) 0.0523(10) Uani 1 1 d . . . . .
H26A H 0.246112 1.066438 0.436688 0.063 Uiso 1 1 calc R U . . .
H26B H 0.206073 0.956126 0.452992 0.063 Uiso 1 1 calc R U . . .
C28 C 0.18403(19) 1.0197(3) 0.34266(13) 0.0578(10) Uani 1 1 d . . . . .
H28A H 0.155413 0.965772 0.322817 0.069 Uiso 1 1 calc R U . . .
H28B H 0.182464 1.094548 0.327092 0.069 Uiso 1 1 calc R U . . .
C10 C 0.4388(2) 1.0060(3) 0.33810(13) 0.0598(10) Uani 1 1 d . . . . .
H10A H 0.479393 0.995558 0.320902 0.090 Uiso 1 1 calc R U . . .
H10B H 0.425140 1.085885 0.336922 0.090 Uiso 1 1 calc R U . . .
H10C H 0.400736 0.959586 0.323805 0.090 Uiso 1 1 calc R U . . .
C21 C 0.37100(19) 0.3071(3) 0.39953(12) 0.0554(10) Uani 1 1 d . . . . .
H21A H 0.341060 0.244172 0.406776 0.083 Uiso 1 1 calc R U . . .
H21B H 0.414059 0.303713 0.420125 0.083 Uiso 1 1 calc R U . . .
H21C H 0.381272 0.301697 0.366848 0.083 Uiso 1 1 calc R U . . .
C22 C 0.3131(2) 0.4285(4) 0.45801(11) 0.0667(12) Uani 1 1 d . . . . .
H22A H 0.292918 0.502993 0.463026 0.100 Uiso 1 1 calc R U . . .
H22B H 0.354012 0.417813 0.480189 0.100 Uiso 1 1 calc R U . . .
H22C H 0.279185 0.369464 0.462872 0.100 Uiso 1 1 calc R U . . .
C25 C 0.09784(18) 0.7213(3) 0.30264(15) 0.0636(11) Uani 1 1 d . . . . .
H25A H 0.071409 0.673537 0.279494 0.095 Uiso 1 1 calc R U . . .
H25B H 0.090320 0.801137 0.294348 0.095 Uiso 1 1 calc R U . . .
H25C H 0.082623 0.707233 0.333685 0.095 Uiso 1 1 calc R U . . .
C29 C 0.1586(2) 1.0282(4) 0.39190(15) 0.0710(12) Uani 1 1 d . . . . .
H29A H 0.142639 1.105934 0.397917 0.085 Uiso 1 1 calc R U . . .
H29B H 0.120136 0.974812 0.395040 0.085 Uiso 1 1 calc R U . . .
C9 C 0.5095(2) 1.0490(4) 0.41541(17) 0.0826(14) Uani 1 1 d D U . . .
H9A H 0.512818 1.035181 0.449210 0.124 Uiso 1 1 calc R U . . .
H9B H 0.495236 1.127445 0.409027 0.124 Uiso 1 1 calc R U . . .
H9C H 0.554521 1.035863 0.403807 0.124 Uiso 1 1 calc R U . . .
C24 C 0.1995(2) 0.7123(4) 0.25378(14) 0.0766(14) Uani 1 1 d . . . . .
H24A H 0.249470 0.701548 0.254890 0.115 Uiso 1 1 calc R U . . .
H24B H 0.187688 0.789442 0.243391 0.115 Uiso 1 1 calc R U . . .
H24C H 0.176222 0.657934 0.231813 0.115 Uiso 1 1 calc R U . . .
H2A H 0.3351(17) 0.752(3) 0.5767(12) 0.052(10) Uiso 1 1 d . . . . .
H2B H 0.3075(14) 0.874(3) 0.5661(10) 0.032(9) Uiso 1 1 d . . . . .
H1A H 0.3550(14) 0.883(3) 0.4953(10) 0.028(8) Uiso 1 1 d . . . . .
H1B H 0.3841(19) 0.752(3) 0.5053(13) 0.065(11) Uiso 1 1 d . . . . .

loop_
_atom_site_aniso_label
_atom_site_aniso_U_11
_atom_site_aniso_U_22
_atom_site_aniso_U_33
_atom_site_aniso_U_23
_atom_site_aniso_U_13
_atom_site_aniso_U_12
Ni1 0.0241(3) 0.0335(3) 0.0199(3) -0.0022(2) 0.0064(2) -0.0017(2)
P1 0.0243(4) 0.0487(6) 0.0297(4) 0.0009(4) 0.0041(3) -0.0072(4)
Mg1 0.0251(5) 0.0299(6) 0.0202(5) -0.0019(4) 0.0064(4) 0.0001(4)
O1 0.0441(13) 0.0384(13) 0.0279(12) 0.0037(10) 0.0121(10) 0.0131(10)
N1 0.0246(12) 0.0307(14) 0.0230(12) -0.0027(11) 0.0047(10) -0.0023(11)
N2 0.0208(12) 0.0303(14) 0.0198(12) -0.0036(10) 0.0022(9) 0.0004(10)
C15 0.0310(17) 0.0339(19) 0.0217(15) -0.0020(13) 0.0042(12) -0.0050(14)
C14 0.0260(16) 0.0301(18) 0.0192(15) -0.0042(13) 0.0066(12) -0.0031(13)
C3 0.0217(15) 0.0329(18) 0.0162(14) 0.0038(13) 0.0013(11) 0.0040(13)
C19 0.0385(18) 0.0332(19) 0.0211(16) -0.0036(14) 0.0045(13) 0.0020(15)
C4 0.0277(16) 0.045(2) 0.0215(15) -0.0054(14) 0.0087(12) 0.0037(14)
C18 0.058(2) 0.0283(19) 0.0381(19) 0.0001(15) 0.0041(17) -0.0038(17)
C11 0.0268(16) 0.046(2) 0.0309(17) -0.0033(14) 0.0022(13) -0.0009(14)
C2 0.0284(17) 0.047(2) 0.0272(18) -0.0080(18) 0.0061(14) -0.0061(16)
C23 0.0291(17) 0.043(2) 0.0378(19) 0.0032(16) -0.0061(14) -0.0037(15)
C7 0.045(2) 0.051(2) 0.0307(17) -0.0115(16) 0.0138(15) 0.0062(16)
C1 0.0332(19) 0.053(2) 0.0286(18) -0.0038(17) 0.0106(14) -0.0090(18)
C16 0.0344(18) 0.049(2) 0.0324(18) -0.0073(16) -0.0032(14) -0.0077(16)
C20 0.051(2) 0.033(2) 0.0364(19) 0.0009(15) -0.0010(15) 0.0086(16)
C27 0.060(2) 0.039(2) 0.0328(19) 0.0049(16) 0.0139(16) 0.0047(17)
C17 0.049(2) 0.036(2) 0.043(2) -0.0056(17) 0.0034(17) -0.0123(17)
C5 0.0369(19) 0.062(2) 0.042(2) -0.0105(17) 0.0101(15) 0.0159(17)
C6 0.0405(19) 0.064(2) 0.0278(17) -0.0065(16) 0.0166(14) -0.0033(17)
C13 0.041(2) 0.056(2) 0.0386(19) 0.0049(17) 0.0013(15) -0.0045(17)
C8 0.055(2) 0.050(2) 0.062(2) 0.0200(18) -0.0093(18) -0.0181(17)
C12 0.0343(19) 0.059(2) 0.046(2) 0.0042(18) -0.0037(15) -0.0005(17)
C26 0.076(3) 0.043(2) 0.041(2) -0.0050(17) 0.0252(19) 0.0166(19)
C28 0.067(3) 0.049(2) 0.053(2) 0.0013(19) -0.014(2) 0.014(2)
C10 0.059(2) 0.057(3) 0.062(3) 0.015(2) -0.0003(19) -0.005(2)
C21 0.067(3) 0.051(2) 0.046(2) -0.0037(18) -0.0051(19) 0.025(2)
C22 0.086(3) 0.080(3) 0.032(2) -0.003(2) -0.0035(19) 0.041(2)
C25 0.048(2) 0.056(3) 0.087(3) 0.014(2) 0.006(2) 0.0084(19)
C29 0.059(3) 0.073(3) 0.083(3) 0.010(2) 0.017(2) 0.031(2)
C9 0.082(3) 0.055(3) 0.105(4) -0.014(2) -0.017(3) -0.014(2)
C24 0.086(3) 0.085(3) 0.063(3) 0.041(2) 0.026(2) 0.030(3)

loop_
_atom_type_symbol
_atom_type_description
_atom_type_scat_dispersion_real
_atom_type_scat_dispersion_imag
_atom_type_scat_source
C C 0.0033 0.0016 'International Tables Vol C Tables 4.2.6.8 and 6.1.1.4'
H H 0.0000 0.0000 'International Tables Vol C Tables 4.2.6.8 and 6.1.1.4'
Mg Mg 0.0486 0.0363 'International Tables Vol C Tables 4.2.6.8 and 6.1.1.4'
N N 0.0061 0.0033 'International Tables Vol C Tables 4.2.6.8 and 6.1.1.4'
Ni Ni 0.3393 1.1124 'International Tables Vol C Tables 4.2.6.8 and 6.1.1.4'
O O 0.0106 0.0060 'International Tables Vol C Tables 4.2.6.8 and 6.1.1.4'
P P 0.1023 0.0942 'International Tables Vol C Tables 4.2.6.8 and 6.1.1.4'

loop_
_geom_angle_atom_site_label_1
_geom_angle_atom_site_label_2
_geom_angle_atom_site_label_3
_geom_angle
_geom_angle_site_symmetry_1
_geom_angle_site_symmetry_3
_geom_angle_publ_flag
Mg1 Ni1 Mg1 180.0 . 7_566 ?
C2 Ni1 Mg1 111.42(9) . . ?
C2 Ni1 Mg1 111.42(9) 7_566 7_566 ?
C2 Ni1 Mg1 68.58(9) . 7_566 ?
C2 Ni1 Mg1 68.58(9) 7_566 . ?
C2 Ni1 C2 180.0 . 7_566 ?
C2 Ni1 C1 135.07(12) . 7_566 ?
C2 Ni1 C1 44.92(12) . . ?
C2 Ni1 C1 135.08(12) 7_566 . ?
C2 Ni1 C1 44.93(12) 7_566 7_566 ?
C1 Ni1 Mg1 66.53(9) 7_566 7_566 ?
C1 Ni1 Mg1 66.54(9) . . ?
C1 Ni1 Mg1 113.46(9) . 7_566 ?
C1 Ni1 Mg1 113.47(9) 7_566 . ?
C1 Ni1 C1 180.0 . 7_566 ?
N1 P1 C11 100.59(12) . . ?
N1 P1 C8 98.79(14) . . ?
C11 P1 C8 101.19(15) . . ?
Ni1 Mg1 C3 148.29(7) . . ?
Ni1 Mg1 C2 45.18(7) . 7_566 ?
O1 Mg1 Ni1 101.96(6) . . ?
O1 Mg1 N1 101.01(9) . . ?
O1 Mg1 N2 110.04(9) . . ?
O1 Mg1 C3 109.04(8) . . ?
O1 Mg1 C2 95.37(11) . 7_566 ?
O1 Mg1 C1 102.71(12) . . ?
N1 Mg1 Ni1 146.20(7) . . ?
N1 Mg1 C3 31.64(8) . . ?
N1 Mg1 C2 153.98(11) . 7_566 ?
N1 Mg1 C1 104.62(10) . . ?
N2 Mg1 Ni1 129.27(7) . . ?
N2 Mg1 N1 62.90(9) . . ?
N2 Mg1 C3 31.28(8) . . ?
N2 Mg1 C2 92.57(10) . 7_566 ?
N2 Mg1 C1 146.51(12) . . ?
C2 Mg1 C3 123.24(11) 7_566 . ?
C1 Mg1 Ni1 45.98(8) . . ?
C1 Mg1 C3 129.12(11) . . ?
C1 Mg1 C2 91.15(11) . 7_566 ?
C27 O1 Mg1 132.10(18) . . ?
C27 O1 C26 104.8(2) . . ?
C26 O1 Mg1 122.14(18) . . ?
P1 N1 Mg1 139.93(13) . . ?
C3 N1 P1 128.32(19) . . ?
C3 N1 Mg1 91.66(16) . . ?
C14 N2 Mg1 133.41(17) . . ?
C3 N2 Mg1 93.79(16) . . ?
C3 N2 C14 130.1(2) . . ?
C14 C15 C23 120.8(3) . . ?
C16 C15 C14 119.0(3) . . ?
C16 C15 C23 120.2(3) . . ?
C15 C14 N2 119.6(2) . . ?
C15 C14 C19 119.5(3) . . ?
C19 C14 N2 120.3(2) . . ?
N1 C3 Mg1 56.70(13) . . ?
N1 C3 C4 122.9(2) . . ?
N2 C3 Mg1 54.93(13) . . ?
N2 C3 N1 111.6(2) . . ?
N2 C3 C4 125.3(2) . . ?
C4 C3 Mg1 178.1(2) . . ?
C14 C19 C20 121.7(3) . . ?
C18 C19 C14 118.9(3) . . ?
C18 C19 C20 119.4(3) . . ?
C7 C4 C3 114.6(2) . . ?
C7 C4 C6 106.6(2) . . ?
C5 C4 C3 112.2(2) . . ?
C5 C4 C7 106.5(3) . . ?
C5 C4 C6 110.4(3) . . ?
C6 C4 C3 106.3(2) . . ?
C19 C18 H18 119.1 . . ?
C17 C18 C19 121.8(3) . . ?
C17 C18 H18 119.1 . . ?
P1 C11 H11 108.7 . . ?
C13 C11 P1 110.9(2) . . ?
C13 C11 H11 108.7 . . ?
C13 C11 C12 110.0(3) . . ?
C12 C11 P1 109.8(2) . . ?
C12 C11 H11 108.7 . . ?
Ni1 C2 Mg1 66.24(9) . 7_566 ?
Ni1 C2 H2A 121.0(19) . . ?
Ni1 C2 H2B 122.2(18) . . ?
Mg1 C2 H2A 85.1(19) 7_566 . ?
Mg1 C2 H2B 91.5(18) 7_566 . ?
C1 C2 Ni1 67.84(17) . . ?
C1 C2 Mg1 134.0(2) . 7_566 ?
C1 C2 H2A 117.3(19) . . ?
C1 C2 H2B 115.1(19) . . ?
H2A C2 H2B 108(3) . . ?
C15 C23 H23 107.1 . . ?
C15 C23 C25 113.5(3) . . ?
C15 C23 C24 112.0(3) . . ?
C25 C23 H23 107.1 . . ?
C24 C23 H23 107.1 . . ?
C24 C23 C25 109.5(3) . . ?
C4 C7 H7A 109.5 . . ?
C4 C7 H7B 109.5 . . ?
C4 C7 H7C 109.5 . . ?
H7A C7 H7B 109.5 . . ?
H7A C7 H7C 109.5 . . ?
H7B C7 H7C 109.5 . . ?
Ni1 C1 Mg1 67.49(10) . . ?
Ni1 C1 H1A 121.8(18) . . ?
Ni1 C1 H1B 117(2) . . ?
Mg1 C1 H1A 85.6(17) . . ?
Mg1 C1 H1B 91(2) . . ?
C2 C1 Ni1 67.24(17) . . ?
C2 C1 Mg1 134.7(2) . . ?
C2 C1 H1A 116.8(18) . . ?
C2 C1 H1B 112(2) . . ?
H1A C1 H1B 114(3) . . ?
C15 C16 H16 119.3 . . ?
C17 C16 C15 121.4(3) . . ?
C17 C16 H16 119.3 . . ?
C19 C20 H20 107.2 . . ?
C19 C20 C21 114.1(3) . . ?
C19 C20 C22 110.3(3) . . ?
C21 C20 H20 107.2 . . ?
C22 C20 H20 107.2 . . ?
C22 C20 C21 110.5(3) . . ?
O1 C27 H27A 110.6 . . ?
O1 C27 H27B 110.6 . . ?
O1 C27 C28 105.5(3) . . ?
H27A C27 H27B 108.8 . . ?
C28 C27 H27A 110.6 . . ?
C28 C27 H27B 110.6 . . ?
C18 C17 C16 119.2(3) . . ?
C18 C17 H17 120.4 . . ?
C16 C17 H17 120.4 . . ?
C4 C5 H5A 109.5 . . ?
C4 C5 H5B 109.5 . . ?
C4 C5 H5C 109.5 . . ?
H5A C5 H5B 109.5 . . ?
H5A C5 H5C 109.5 . . ?
H5B C5 H5C 109.5 . . ?
C4 C6 H6A 109.5 . . ?
C4 C6 H6B 109.5 . . ?
C4 C6 H6C 109.5 . . ?
H6A C6 H6B 109.5 . . ?
H6A C6 H6C 109.5 . . ?
H6B C6 H6C 109.5 . . ?
C11 C13 H13A 109.5 . . ?
C11 C13 H13B 109.5 . . ?
C11 C13 H13C 109.5 . . ?
H13A C13 H13B 109.5 . . ?
H13A C13 H13C 109.5 . . ?
H13B C13 H13C 109.5 . . ?
P1 C8 H8 107.4 . . ?
C10 C8 P1 106.2(3) . . ?
C10 C8 H8 107.4 . . ?
C9 C8 P1 117.7(3) . . ?
C9 C8 H8 107.4 . . ?
C9 C8 C10 110.4(3) . . ?
C11 C12 H12A 109.5 . . ?
C11 C12 H12B 109.5 . . ?
C11 C12 H12C 109.5 . . ?
H12A C12 H12B 109.5 . . ?
H12A C12 H12C 109.5 . . ?
H12B C12 H12C 109.5 . . ?
O1 C26 H26A 110.9 . . ?
O1 C26 H26B 110.9 . . ?
O1 C26 C29 104.4(3) . . ?
H26A C26 H26B 108.9 . . ?
C29 C26 H26A 110.9 . . ?
C29 C26 H26B 110.9 . . ?
C27 C28 H28A 110.8 . . ?
C27 C28 H28B 110.8 . . ?
C27 C28 C29 104.5(3) . . ?
H28A C28 H28B 108.9 . . ?
C29 C28 H28A 110.8 . . ?
C29 C28 H28B 110.8 . . ?
C8 C10 H10A 109.5 . . ?
C8 C10 H10B 109.5 . . ?
C8 C10 H10C 109.5 . . ?
H10A C10 H10B 109.5 . . ?
H10A C10 H10C 109.5 . . ?
H10B C10 H10C 109.5 . . ?
C20 C21 H21A 109.5 . . ?
C20 C21 H21B 109.5 . . ?
C20 C21 H21C 109.5 . . ?
H21A C21 H21B 109.5 . . ?
H21A C21 H21C 109.5 . . ?
H21B C21 H21C 109.5 . . ?
C20 C22 H22A 109.5 . . ?
C20 C22 H22B 109.5 . . ?
C20 C22 H22C 109.5 . . ?
H22A C22 H22B 109.5 . . ?
H22A C22 H22C 109.5 . . ?
H22B C22 H22C 109.5 . . ?
C23 C25 H25A 109.5 . . ?
C23 C25 H25B 109.5 . . ?
C23 C25 H25C 109.5 . . ?
H25A C25 H25B 109.5 . . ?
H25A C25 H25C 109.5 . . ?
H25B C25 H25C 109.5 . . ?
C26 C29 C28 105.3(3) . . ?
C26 C29 H29A 110.7 . . ?
C26 C29 H29B 110.7 . . ?
C28 C29 H29A 110.7 . . ?
C28 C29 H29B 110.7 . . ?
H29A C29 H29B 108.8 . . ?
C8 C9 H9A 109.5 . . ?
C8 C9 H9B 109.5 . . ?
C8 C9 H9C 109.5 . . ?
H9A C9 H9B 109.5 . . ?
H9A C9 H9C 109.5 . . ?
H9B C9 H9C 109.5 . . ?
C23 C24 H24A 109.5 . . ?
C23 C24 H24B 109.5 . . ?
C23 C24 H24C 109.5 . . ?
H24A C24 H24B 109.5 . . ?
H24A C24 H24C 109.5 . . ?
H24B C24 H24C 109.5 . . ?

loop_
_geom_bond_atom_site_label_1
_geom_bond_atom_site_label_2
_geom_bond_distance
_geom_bond_site_symmetry_2
_geom_bond_publ_flag
Ni1 Mg1 2.4793(8) . ?
Ni1 Mg1 2.4793(8) 7_566 ?
Ni1 C2 1.922(3) . ?
Ni1 C2 1.922(3) 7_566 ?
Ni1 C1 1.930(3) . ?
Ni1 C1 1.930(3) 7_566 ?
P1 N1 1.721(2) . ?
P1 C11 1.864(3) . ?
P1 C8 1.885(4) . ?
Mg1 O1 2.069(2) . ?
Mg1 N1 2.143(2) . ?
Mg1 N2 2.102(2) . ?
Mg1 C3 2.562(3) . ?
Mg1 C2 2.522(3) 7_566 ?
Mg1 C1 2.462(3) . ?
O1 C27 1.433(3) . ?
O1 C26 1.447(3) . ?
N1 C3 1.345(3) . ?
N2 C14 1.414(3) . ?
N2 C3 1.333(3) . ?
C15 C14 1.404(4) . ?
C15 C23 1.517(4) . ?
C15 C16 1.389(4) . ?
C14 C19 1.410(4) . ?
C3 C4 1.560(4) . ?
C19 C18 1.387(4) . ?
C19 C20 1.514(4) . ?
C4 C7 1.532(4) . ?
C4 C5 1.523(4) . ?
C4 C6 1.549(4) . ?
C18 H18 0.9300 . ?
C18 C17 1.369(4) . ?
C11 H11 0.9800 . ?
C11 C13 1.520(4) . ?
C11 C12 1.533(4) . ?
C2 C1 1.472(4) . ?
C2 H2A 0.99(3) . ?
C2 H2B 0.90(3) . ?
C23 H23 0.9800 . ?
C23 C25 1.522(4) . ?
C23 C24 1.520(5) . ?
C7 H7A 0.9600 . ?
C7 H7B 0.9600 . ?
C7 H7C 0.9600 . ?
C1 H1A 0.92(3) . ?
C1 H1B 1.01(4) . ?
C16 H16 0.9300 . ?
C16 C17 1.379(4) . ?
C20 H20 0.9800 . ?
C20 C21 1.522(4) . ?
C20 C22 1.521(4) . ?
C27 H27A 0.9700 . ?
C27 H27B 0.9700 . ?
C27 C28 1.497(5) . ?
C17 H17 0.9300 . ?
C5 H5A 0.9600 . ?
C5 H5B 0.9600 . ?
C5 H5C 0.9600 . ?
C6 H6A 0.9600 . ?
C6 H6B 0.9600 . ?
C6 H6C 0.9600 . ?
C13 H13A 0.9600 . ?
C13 H13B 0.9600 . ?
C13 H13C 0.9600 . ?
C8 H8 0.9800 . ?
C8 C10 1.549(5) . ?
C8 C9 1.491(5) . ?
C12 H12A 0.9600 . ?
C12 H12B 0.9600 . ?
C12 H12C 0.9600 . ?
C26 H26A 0.9700 . ?
C26 H26B 0.9700 . ?
C26 C29 1.485(5) . ?
C28 H28A 0.9700 . ?
C28 H28B 0.9700 . ?
C28 C29 1.514(5) . ?
C10 H10A 0.9600 . ?
C10 H10B 0.9600 . ?
C10 H10C 0.9600 . ?
C21 H21A 0.9600 . ?
C21 H21B 0.9600 . ?
C21 H21C 0.9600 . ?
C22 H22A 0.9600 . ?
C22 H22B 0.9600 . ?
C22 H22C 0.9600 . ?
C25 H25A 0.9600 . ?
C25 H25B 0.9600 . ?
C25 H25C 0.9600 . ?
C29 H29A 0.9700 . ?
C29 H29B 0.9700 . ?
C9 H9A 0.9600 . ?
C9 H9B 0.9600 . ?
C9 H9C 0.9600 . ?
C24 H24A 0.9600 . ?
C24 H24B 0.9600 . ?
C24 H24C 0.9600 . ?

loop_
_geom_torsion_atom_site_label_1
_geom_torsion_atom_site_label_2
_geom_torsion_atom_site_label_3
_geom_torsion_atom_site_label_4
_geom_torsion
_geom_torsion_site_symmetry_1
_geom_torsion_site_symmetry_2
_geom_torsion_site_symmetry_3
_geom_torsion_site_symmetry_4
_geom_torsion_publ_flag
Ni1 C2 C1 Mg1 3.2(3) . . . . ?
P1 N1 C3 Mg1 177.1(3) . . . . ?
P1 N1 C3 N2 179.38(19) . . . . ?
P1 N1 C3 C4 -5.1(4) . . . . ?
Mg1 O1 C27 C28 131.1(2) . . . . ?
Mg1 O1 C26 C29 -130.5(3) . . . . ?
Mg1 N1 C3 N2 2.3(2) . . . . ?
Mg1 N1 C3 C4 177.8(2) . . . . ?
Mg1 N2 C14 C15 85.7(3) . . . . ?
Mg1 N2 C14 C19 -86.1(3) . . . . ?
Mg1 N2 C3 N1 -2.4(2) . . . . ?
Mg1 N2 C3 C4 -177.7(2) . . . . ?
Mg1 C2 C1 Ni1 3.1(3) 7_566 . . . ?
Mg1 C2 C1 Mg1 6.3(7) 7_566 . . . ?
O1 C27 C28 C29 20.4(4) . . . . ?
O1 C26 C29 C28 -25.8(4) . . . . ?
N1 P1 C11 C13 53.0(2) . . . . ?
N1 P1 C11 C12 174.9(2) . . . . ?
N1 P1 C8 C10 -84.1(2) . . . . ?
N1 P1 C8 C9 151.6(3) . . . . ?
N1 C3 C4 C7 179.9(3) . . . . ?
N1 C3 C4 C5 58.3(4) . . . . ?
N1 C3 C4 C6 -62.5(3) . . . . ?
N2 C14 C19 C18 174.3(3) . . . . ?
N2 C14 C19 C20 -2.7(4) . . . . ?
N2 C3 C4 C7 -5.2(4) . . . . ?
N2 C3 C4 C5 -126.8(3) . . . . ?
N2 C3 C4 C6 112.3(3) . . . . ?
C15 C14 C19 C18 2.5(4) . . . . ?
C15 C14 C19 C20 -174.5(3) . . . . ?
C15 C16 C17 C18 0.6(5) . . . . ?
C14 N2 C3 Mg1 -163.0(3) . . . . ?
C14 N2 C3 N1 -165.3(2) . . . . ?
C14 N2 C3 C4 19.3(4) . . . . ?
C14 C15 C23 C25 -140.7(3) . . . . ?
C14 C15 C23 C24 94.5(3) . . . . ?
C14 C15 C16 C17 1.9(4) . . . . ?
C14 C19 C18 C17 0.1(4) . . . . ?
C14 C19 C20 C21 -139.0(3) . . . . ?
C14 C19 C20 C22 96.0(3) . . . . ?
C3 N2 C14 C15 -118.0(3) . . . . ?
C3 N2 C14 C19 70.2(4) . . . . ?
C19 C18 C17 C16 -1.6(5) . . . . ?
C18 C19 C20 C21 44.1(4) . . . . ?
C18 C19 C20 C22 -80.9(4) . . . . ?
C11 P1 N1 Mg1 52.3(2) . . . . ?
C11 P1 N1 C3 -123.2(2) . . . . ?
C11 P1 C8 C10 173.2(2) . . . . ?
C11 P1 C8 C9 48.9(3) . . . . ?
C23 C15 C14 N2 3.6(4) . . . . ?
C23 C15 C14 C19 175.5(2) . . . . ?
C23 C15 C16 C17 -177.0(3) . . . . ?
C16 C15 C14 N2 -175.3(2) . . . . ?
C16 C15 C14 C19 -3.5(4) . . . . ?
C16 C15 C23 C25 38.2(4) . . . . ?
C16 C15 C23 C24 -86.5(4) . . . . ?
C20 C19 C18 C17 177.1(3) . . . . ?
C27 O1 C26 C29 39.4(4) . . . . ?
C27 C28 C29 C26 3.5(4) . . . . ?
C8 P1 N1 Mg1 -50.9(2) . . . . ?
C8 P1 N1 C3 133.6(3) . . . . ?
C8 P1 C11 C13 154.3(2) . . . . ?
C8 P1 C11 C12 -83.9(3) . . . . ?
C26 O1 C27 C28 -37.3(3) . . . . ?
